data_7235309
loop_
_publ_author_name
'Pandeeswar, M.'
'Khare, Harshavardhan'
'Ramakumar, Suryanarayanarao'
'Govindaraju, T.'

_publ_section_title
;
 Biomimetic molecular organization of naphthalene diimide in the solid
 state: tunable (chiro-) optical, viscoelastic and nanoscale properties
;
_journal_issue 39
_journal_name_full 'RSC Adv.'
_journal_page_first 20154
_journal_paper_doi 10.1039/C3RA47257D
_journal_volume 4
_journal_year 2014
_chemical_formula_moiety 'C20 H14 O8 N2','C2 H6 O1 S1','C2 H6 O1 S1'
_chemical_formula_sum 'C24 H26 N2 O10 S2'
_chemical_formula_weight 566.59
_space_group_crystal_system monoclinic
_space_group_IT_number 5
_space_group_name_Hall 'C 2y'
_space_group_name_H-M_alt 'C 1 2 1'
_atom_sites_solution_hydrogens mixed
_atom_sites_solution_primary direct
_atom_sites_solution_secondary dirdif
_audit_creation_method SHELXL-2013
_cell_angle_alpha 90
_cell_angle_beta 90.8260(10)
_cell_angle_gamma 90
_cell_formula_units_Z 4
_cell_length_a 24.2349(5)
_cell_length_b 7.02890(10)
_cell_length_c 14.7664(3)
_cell_measurement_reflns_used 8958
_cell_measurement_temperature 100(2)
_cell_measurement_theta_max 30.370
_cell_measurement_theta_min 2.759
_cell_volume 2515.12(8)
_computing_cell_refinement 'SAINTPLUS (BRUKER-AXS)'
_computing_data_collection 'KAPPA APEX II (BRUKER-AXS)'
_computing_data_reduction 'SAINTPLUS (BRUKER-AXS)'
_computing_structure_refinement 'SHELXL-2013 (Sheldrick, 2013)'
_computing_structure_solution 'SHELXL-2013 (Sheldrick, 2013)'
_diffrn_ambient_temperature 100(2)
_diffrn_measured_fraction_theta_full 0.969
_diffrn_measured_fraction_theta_max 1.000
_diffrn_radiation_type MoK\a
_diffrn_radiation_wavelength 0.71073
_diffrn_reflns_av_R_equivalents 0.0356
_diffrn_reflns_av_unetI/netI 0.0242
_diffrn_reflns_Laue_measured_fraction_full 0.969
_diffrn_reflns_Laue_measured_fraction_max 1.000
_diffrn_reflns_limit_h_max 28
_diffrn_reflns_limit_h_min -28
_diffrn_reflns_limit_k_max 7
_diffrn_reflns_limit_k_min -8
_diffrn_reflns_limit_l_max 17
_diffrn_reflns_limit_l_min -17
_diffrn_reflns_number 30969
_diffrn_reflns_point_group_measured_fraction_full 0.954
_diffrn_reflns_point_group_measured_fraction_max 0.985
_diffrn_reflns_theta_full 25.242
_diffrn_reflns_theta_max 24.995
_diffrn_reflns_theta_min 1.681
_exptl_absorpt_coefficient_mu 0.274
_exptl_absorpt_correction_T_max 0.7461
_exptl_absorpt_correction_T_min 0.6644
_exptl_absorpt_correction_type multi-scan
_exptl_absorpt_process_details 'SADABS (Bruker, 2008)'
_exptl_crystal_colour yellow
_exptl_crystal_density_diffrn 1.496
_exptl_crystal_description needle
_exptl_crystal_F_000 1184
_exptl_crystal_size_max 0.200
_exptl_crystal_size_mid 0.080
_exptl_crystal_size_min 0.040
_refine_diff_density_max 0.224
_refine_diff_density_min -0.232
_refine_diff_density_rms 0.048
_refine_ls_abs_structure_details
;
 Flack x determined using 1741 quotients [(I+)-(I-)]/[(I+)+(I-)]
 (Parsons and Flack (2004), Acta Cryst. A60, s61).
;
_refine_ls_abs_structure_Flack 0.08(6)
_refine_ls_extinction_method none
_refine_ls_goodness_of_fit_ref 1.086
_refine_ls_hydrogen_treatment mixed
_refine_ls_matrix_type full
_refine_ls_number_parameters 378
_refine_ls_number_reflns 4361
_refine_ls_number_restraints 208
_refine_ls_restrained_S_all 1.061
_refine_ls_R_factor_all 0.0429
_refine_ls_R_factor_gt 0.0374
_refine_ls_shift/su_max 0.000
_refine_ls_shift/su_mean 0.000
_refine_ls_structure_factor_coef Fsqd
_refine_ls_weighting_details
;
 w=1/[\s^2^(Fo^2^)+(0.0264P)^2^+5.6420P]
 where P=(Fo^2^+2Fc^2^)/3
;
_refine_ls_weighting_scheme calc
_refine_ls_wR_factor_gt 0.0826
_refine_ls_wR_factor_ref 0.0887
_reflns_Friedel_coverage 0.808
_reflns_Friedel_fraction_full 0.936
_reflns_Friedel_fraction_max 0.967
_reflns_number_gt 4076
_reflns_number_total 4361
_reflns_threshold_expression 'I > 2\s(I)'
_cod_data_source_file c3ra47257d1.cif
_cod_data_source_block tgmp68
_cod_original_sg_symbol_H-M 'C 2'
_cod_database_code 7235309
_shelx_space_group_comment
;
The symmetry employed for this shelxl refinement is uniquely defined
by the following loop, which should always be used as a source of
symmetry information in preference to the above space-group names.
They are only intended as comments.
;
_shelx_estimated_absorpt_t_min 0.947
_shelx_estimated_absorpt_t_max 0.989
_shelxl_version_number 2013-2

loop_
_space_group_symop_operation_xyz
'x, y, z'
'-x, y, -z'
'x+1/2, y+1/2, z'
'-x+1/2, y+1/2, -z'

loop_
_atom_site_label
_atom_site_type_symbol
_atom_site_fract_x
_atom_site_fract_y
_atom_site_fract_z
_atom_site_U_iso_or_equiv
_atom_site_adp_type
_atom_site_occupancy
_atom_site_site_symmetry_order
_atom_site_calc_flag
_atom_site_refinement_flags_posn
_atom_site_refinement_flags_adp
_atom_site_refinement_flags_occupancy
_atom_site_disorder_assembly
_atom_site_disorder_group
S1 S 0.40653(4) 0.07226(17) 0.52526(7) 0.0270(2) Uani 1 1 d . U . . .
N1 N 0.40982(11) -0.4417(5) 0.18522(19) 0.0158(6) Uani 1 1 d . U . . .
C9 C 0.02781(13) -0.4355(6) 0.0152(2) 0.0138(7) Uani 1 1 d . U . . .
N2 N 0.13896(11) -0.4374(6) 0.07506(19) 0.0173(6) Uani 1 1 d . U . . .
C12 C 0.03981(14) -0.4289(6) 0.1088(2) 0.0146(7) Uani 1 1 d . U . . .
C4 C 0.50420(14) -0.4417(6) 0.1261(2) 0.0145(7) Uani 1 1 d . U . . .
C2 C 0.48201(14) -0.4406(6) 0.0373(2) 0.0131(7) Uani 1 1 d . U . . .
C11 C 0.07040(14) -0.4405(6) -0.0490(2) 0.0147(7) Uani 1 1 d . U . . .
C5 C 0.42463(14) -0.4398(6) 0.0209(2) 0.0149(7) Uani 1 1 d . U . . .
C7 C 0.38590(14) -0.4434(6) 0.0983(2) 0.0167(7) Uani 1 1 d . U . . .
C1 C 0.56043(14) -0.4388(6) 0.1404(2) 0.0160(7) Uani 1 1 d . U . . .
H1 H 0.5751 -0.4388 0.2005 0.019 Uiso 1 1 calc R U . . .
C13 C 0.12876(14) -0.4464(6) -0.0185(2) 0.0166(7) Uani 1 1 d . U . . .
O2 O 0.33631(10) -0.4499(5) 0.08739(17) 0.0236(6) Uani 1 1 d . U . . .
C3 C 0.40366(14) -0.4359(6) -0.0663(2) 0.0163(7) Uani 1 1 d . U . . .
H3 H 0.3649 -0.4312 -0.0764 0.020 Uiso 1 1 calc R U . . .
O1 O 0.48305(10) -0.4692(4) 0.28198(17) 0.0225(7) Uani 1 1 d . U . . .
O3 O 0.16666(10) -0.4566(5) -0.07142(18) 0.0250(7) Uani 1 1 d . U . . .
C8 C 0.05735(14) -0.4418(6) -0.1401(2) 0.0177(7) Uani 1 1 d . U . . .
H8 H 0.0861 -0.4486 -0.1830 0.021 Uiso 1 1 calc R U . . .
O9 O 0.43854(11) 0.0587(5) 0.43756(17) 0.0272(6) Uani 1 1 d . U . . .
C18 C 0.19740(14) -0.4309(7) 0.1068(2) 0.0197(7) Uani 1 1 d . U . . .
H18 H 0.2200 -0.4890 0.0579 0.024 Uiso 1 1 calc R U . . .
C6 C 0.46645(14) -0.4521(6) 0.2045(2) 0.0149(7) Uani 1 1 d . U . . .
C14 C 0.09784(14) -0.4150(6) 0.1400(2) 0.0170(8) Uani 1 1 d . U . . .
O4 O 0.11084(11) -0.3876(4) 0.21852(18) 0.0233(7) Uani 1 1 d . U . . .
C10 C -0.00236(14) -0.4334(6) 0.1705(2) 0.0174(7) Uani 1 1 d . U . . .
H10 H 0.0059 -0.4307 0.2336 0.021 Uiso 1 1 calc R U . . .
O7 O 0.23443(11) -0.5039(4) 0.25487(19) 0.0253(7) Uani 1 1 d . U . . .
O8 O 0.18090(13) -0.7186(5) 0.1839(2) 0.0289(7) Uani 1 1 d . U . . .
H8A H 0.180(2) -0.777(8) 0.236(4) 0.047(17) Uiso 1 1 d . . . . .
O6 O 0.40597(12) -0.1560(4) 0.31062(19) 0.0225(6) Uani 1 1 d . U . . .
H6 H 0.419(2) -0.085(8) 0.361(4) 0.043(15) Uiso 1 1 d . . . . .
C15 C 0.37130(14) -0.4545(6) 0.2624(2) 0.0183(8) Uani 1 1 d . U . . .
H15 H 0.3345 -0.4096 0.2395 0.022 Uiso 1 1 calc R U . . .
C16 C 0.38799(16) -0.3226(6) 0.3394(3) 0.0197(8) Uani 1 1 d . U . . .
O5 O 0.38020(12) -0.3631(4) 0.41781(18) 0.0261(7) Uani 1 1 d . U . . .
C21 C 0.4350(2) 0.2742(7) 0.5804(3) 0.0380(12) Uani 1 1 d . U . . .
H21A H 0.4233 0.3897 0.5483 0.057 Uiso 1 1 calc R U . . .
H21B H 0.4754 0.2657 0.5804 0.057 Uiso 1 1 calc R U . . .
H21C H 0.4222 0.2790 0.6429 0.057 Uiso 1 1 calc R U . . .
C20 C 0.21705(16) -0.2266(6) 0.1181(3) 0.0229(9) Uani 1 1 d . U . . .
H20A H 0.2108 -0.1570 0.0613 0.034 Uiso 1 1 calc R U . . .
H20B H 0.2565 -0.2259 0.1335 0.034 Uiso 1 1 calc R U . . .
H20C H 0.1965 -0.1653 0.1667 0.034 Uiso 1 1 calc R U . . .
C17 C 0.36370(18) -0.6592(6) 0.2929(3) 0.0245(9) Uani 1 1 d . U . . .
H17A H 0.3529 -0.7377 0.2407 0.037 Uiso 1 1 calc R U . . .
H17B H 0.3349 -0.6649 0.3386 0.037 Uiso 1 1 calc R U . . .
H17C H 0.3985 -0.7069 0.3189 0.037 Uiso 1 1 calc R U . . .
C22 C 0.4336(2) -0.1111(7) 0.5967(3) 0.0291(10) Uani 1 1 d . U . . .
H22A H 0.4213 -0.2353 0.5739 0.044 Uiso 1 1 calc R U . . .
H22B H 0.4204 -0.0929 0.6585 0.044 Uiso 1 1 calc R U . . .
H22C H 0.4740 -0.1060 0.5968 0.044 Uiso 1 1 calc R U . . .
C19 C 0.20523(16) -0.5544(6) 0.1904(3) 0.0218(9) Uani 1 1 d . U . . .
S2A S 0.20307(6) -1.0095(2) 0.39038(10) 0.0258(5) Uani 0.773(5) 1 d . U P A 1
O10A O 0.16514(13) -0.9414(6) 0.3150(2) 0.0256(9) Uani 0.773(5) 1 d . U P A 1
C23A C 0.2260(3) -0.7994(12) 0.4482(5) 0.0331(15) Uani 0.773(5) 1 d . U P A 1
H23A H 0.1964 -0.7518 0.4866 0.050 Uiso 0.773(5) 1 calc R U P A 1
H23B H 0.2357 -0.7019 0.4037 0.050 Uiso 0.773(5) 1 calc R U P A 1
H23C H 0.2585 -0.8296 0.4858 0.050 Uiso 0.773(5) 1 calc R U P A 1
C24A C 0.2697(3) -1.0461(12) 0.3309(5) 0.0369(17) Uani 0.773(5) 1 d . U P A 1
H24A H 0.2671 -1.1595 0.2926 0.055 Uiso 0.773(5) 1 calc R U P A 1
H24B H 0.2995 -1.0631 0.3758 0.055 Uiso 0.773(5) 1 calc R U P A 1
H24C H 0.2776 -0.9348 0.2933 0.055 Uiso 0.773(5) 1 calc R U P A 1
S2B S 0.2381(2) -0.9102(8) 0.4211(3) 0.0241(17) Uani 0.227(5) 1 d . U P A 2
O10B O 0.2391(6) -0.699(2) 0.4066(10) 0.028(3) Uani 0.227(5) 1 d . U P A 2
C23B C 0.1709(11) -0.995(3) 0.3837(15) 0.033(5) Uiso 0.227(5) 1 d . U P A 2
H23D H 0.1420 -0.9175 0.4113 0.049 Uiso 0.227(5) 1 calc R U P A 2
H23E H 0.1664 -1.1281 0.4020 0.049 Uiso 0.227(5) 1 calc R U P A 2
H23F H 0.1679 -0.9855 0.3176 0.049 Uiso 0.227(5) 1 calc R U P A 2
C24B C 0.2642(12) -1.107(4) 0.3584(18) 0.032(7) Uiso 0.227(5) 1 d . U P A 2
H24D H 0.3046 -1.1061 0.3618 0.048 Uiso 0.227(5) 1 calc R U P A 2
H24E H 0.2521 -1.0961 0.2950 0.048 Uiso 0.227(5) 1 calc R U P A 2
H24F H 0.2503 -1.2256 0.3841 0.048 Uiso 0.227(5) 1 calc R U P A 2

loop_
_atom_site_aniso_label
_atom_site_aniso_U_11
_atom_site_aniso_U_22
_atom_site_aniso_U_33
_atom_site_aniso_U_23
_atom_site_aniso_U_13
_atom_site_aniso_U_12
S1 0.0354(5) 0.0244(5) 0.0213(5) -0.0030(5) -0.0011(4) 0.0014(5)
N1 0.0166(14) 0.0173(15) 0.0137(14) 0.0007(15) 0.0004(11) 0.0023(15)
C9 0.0180(16) 0.0070(15) 0.0164(16) -0.0011(17) 0.0011(13) -0.0004(17)
N2 0.0142(14) 0.0188(15) 0.0190(14) -0.0003(16) -0.0012(11) 0.0017(15)
C12 0.0180(17) 0.0098(16) 0.0160(17) 0.0005(18) 0.0007(13) 0.0006(17)
C4 0.0190(16) 0.0089(16) 0.0156(16) -0.0001(17) 0.0010(13) 0.0024(16)
C2 0.0175(16) 0.0070(15) 0.0147(16) 0.0016(17) -0.0002(12) -0.0010(16)
C11 0.0173(16) 0.0091(16) 0.0179(17) 0.0018(17) 0.0024(13) 0.0016(17)
C5 0.0173(16) 0.0100(16) 0.0174(17) -0.0006(18) 0.0004(13) 0.0009(17)
C7 0.0186(17) 0.0146(17) 0.0169(17) 0.0004(18) 0.0013(13) 0.0026(17)
C1 0.0177(17) 0.0143(17) 0.0159(17) 0.0025(18) -0.0028(13) 0.0005(17)
C13 0.0196(17) 0.0139(18) 0.0164(17) 0.0005(17) 0.0022(14) 0.0017(17)
O2 0.0156(13) 0.0370(18) 0.0183(13) -0.0025(14) 0.0010(10) 0.0014(14)
C3 0.0165(17) 0.0152(17) 0.0170(17) 0.0013(18) 0.0002(13) -0.0005(18)
O1 0.0214(13) 0.0299(19) 0.0162(14) 0.0018(12) -0.0010(10) 0.0051(12)
O3 0.0177(13) 0.0346(19) 0.0229(14) 0.0013(14) 0.0038(11) 0.0050(13)
C8 0.0193(18) 0.0152(18) 0.0188(17) 0.0001(19) 0.0037(14) 0.0022(18)
O9 0.0381(15) 0.0239(14) 0.0195(13) -0.0024(14) -0.0018(11) -0.0026(15)
C18 0.0133(16) 0.0241(19) 0.0216(18) -0.001(2) -0.0020(13) 0.0026(18)
C6 0.0155(16) 0.0126(19) 0.0167(17) 0.0005(16) 0.0012(13) 0.0001(16)
C14 0.0188(17) 0.014(2) 0.0183(18) 0.0024(16) -0.0007(14) -0.0005(16)
O4 0.0193(13) 0.0319(19) 0.0185(14) 0.0015(12) -0.0016(11) -0.0018(12)
C10 0.0201(17) 0.0153(17) 0.0167(17) 0.0026(19) 0.0001(13) -0.0007(18)
O7 0.0206(13) 0.0282(16) 0.0268(16) 0.0053(13) -0.0072(12) -0.0056(12)
O8 0.0316(17) 0.0200(16) 0.0347(19) 0.0033(14) -0.0084(14) -0.0059(13)
O6 0.0304(16) 0.0204(15) 0.0166(15) -0.0017(12) 0.0008(12) -0.0002(12)
C15 0.0156(17) 0.023(2) 0.0160(17) -0.0007(18) 0.0043(14) 0.0048(17)
C16 0.0175(19) 0.021(2) 0.020(2) 0.0022(16) -0.0016(15) 0.0055(16)
O5 0.0351(16) 0.0281(16) 0.0154(15) -0.0003(12) 0.0043(12) -0.0003(13)
C21 0.068(4) 0.022(2) 0.024(2) -0.007(2) -0.001(2) -0.002(2)
C20 0.018(2) 0.022(2) 0.029(2) 0.0034(18) -0.0003(16) 0.0003(17)
C17 0.026(2) 0.023(2) 0.025(2) -0.0007(18) 0.0097(18) -0.0008(17)
C22 0.039(3) 0.026(2) 0.023(2) -0.0031(19) -0.001(2) -0.004(2)
C19 0.0185(19) 0.020(2) 0.027(2) 0.0012(17) -0.0009(17) 0.0050(16)
S2A 0.0219(9) 0.0217(7) 0.0338(8) -0.0021(6) -0.0054(6) -0.0002(6)
O10A 0.0226(17) 0.0216(19) 0.032(2) 0.008(2) -0.0018(14) -0.0039(18)
C23A 0.032(3) 0.033(4) 0.035(4) -0.023(4) 0.004(3) -0.001(3)
C24A 0.031(3) 0.046(5) 0.033(4) -0.007(4) -0.002(3) 0.020(3)
S2B 0.033(3) 0.018(3) 0.021(2) 0.005(2) -0.0046(19) -0.005(2)
O10B 0.040(8) 0.014(7) 0.031(8) 0.000(6) 0.000(6) 0.000(6)

loop_
_atom_type_symbol
_atom_type_description
_atom_type_scat_dispersion_real
_atom_type_scat_dispersion_imag
_atom_type_scat_source
C C 0.0033 0.0016 'International Tables Vol C Tables 4.2.6.8 and 6.1.1.4'
H H 0.0000 0.0000 'International Tables Vol C Tables 4.2.6.8 and 6.1.1.4'
N N 0.0061 0.0033 'International Tables Vol C Tables 4.2.6.8 and 6.1.1.4'
O O 0.0106 0.0060 'International Tables Vol C Tables 4.2.6.8 and 6.1.1.4'
S S 0.1246 0.1234 'International Tables Vol C Tables 4.2.6.8 and 6.1.1.4'

loop_
_geom_angle_atom_site_label_1
_geom_angle_atom_site_label_2
_geom_angle_atom_site_label_3
_geom_angle
_geom_angle_site_symmetry_1
_geom_angle_site_symmetry_3
O9 S1 C21 103.9(2) . .
O9 S1 C22 105.7(2) . .
C21 S1 C22 99.8(2) . .
C6 N1 C7 125.2(3) . .
C6 N1 C15 117.8(3) . .
C7 N1 C15 116.5(3) . .
C12 C9 C11 121.1(3) . .
C12 C9 C9 119.5(4) . 2
C11 C9 C9 119.3(4) . 2
C13 N2 C14 124.2(3) . .
C13 N2 C18 117.8(3) . .
C14 N2 C18 117.7(3) . .
C10 C12 C9 120.2(3) . .
C10 C12 C14 120.5(3) . .
C9 C12 C14 119.3(3) . .
C1 C4 C2 120.4(3) . .
C1 C4 C6 120.0(3) . .
C2 C4 C6 119.6(3) . .
C5 C2 C4 121.4(3) . .
C5 C2 C2 119.1(4) . 2_655
C4 C2 C2 119.5(4) . 2_655
C8 C11 C9 119.7(3) . .
C8 C11 C13 120.2(3) . .
C9 C11 C13 120.1(3) . .
C3 C5 C2 120.7(3) . .
C3 C5 C7 119.3(3) . .
C2 C5 C7 120.1(3) . .
O2 C7 N1 121.2(3) . .
O2 C7 C5 122.3(3) . .
N1 C7 C5 116.5(3) . .
C4 C1 C3 120.2(3) . 2_655
C4 C1 H1 119.9 . .
C3 C1 H1 119.9 2_655 .
O3 C13 N2 120.8(3) . .
O3 C13 C11 122.3(3) . .
N2 C13 C11 116.9(3) . .
C5 C3 C1 120.2(3) . 2_655
C5 C3 H3 119.9 . .
C1 C3 H3 119.9 2_655 .
C11 C8 C10 121.1(3) . 2
C11 C8 H8 119.5 . .
C10 C8 H8 119.5 2 .
N2 C18 C19 110.3(3) . .
N2 C18 C20 111.0(3) . .
C19 C18 C20 114.5(3) . .
N2 C18 H18 106.9 . .
C19 C18 H18 106.9 . .
C20 C18 H18 106.9 . .
O1 C6 N1 120.5(3) . .
O1 C6 C4 122.6(3) . .
N1 C6 C4 116.9(3) . .
O4 C14 N2 119.6(3) . .
O4 C14 C12 122.8(3) . .
N2 C14 C12 117.5(3) . .
C12 C10 C8 120.0(3) . 2
C12 C10 H10 120.0 . .
C8 C10 H10 120.0 2 .
C19 O8 H8A 111(4) . .
C16 O6 H6 109(3) . .
N1 C15 C16 112.0(3) . .
N1 C15 C17 111.4(3) . .
C16 C15 C17 112.9(3) . .
N1 C15 H15 106.7 . .
C16 C15 H15 106.7 . .
C17 C15 H15 106.7 . .
O5 C16 O6 124.9(4) . .
O5 C16 C15 122.0(4) . .
O6 C16 C15 112.7(3) . .
S1 C21 H21A 109.5 . .
S1 C21 H21B 109.5 . .
H21A C21 H21B 109.5 . .
S1 C21 H21C 109.5 . .
H21A C21 H21C 109.5 . .
H21B C21 H21C 109.5 . .
C18 C20 H20A 109.5 . .
C18 C20 H20B 109.5 . .
H20A C20 H20B 109.5 . .
C18 C20 H20C 109.5 . .
H20A C20 H20C 109.5 . .
H20B C20 H20C 109.5 . .
C15 C17 H17A 109.5 . .
C15 C17 H17B 109.5 . .
H17A C17 H17B 109.5 . .
C15 C17 H17C 109.5 . .
H17A C17 H17C 109.5 . .
H17B C17 H17C 109.5 . .
S1 C22 H22A 109.5 . .
S1 C22 H22B 109.5 . .
H22A C22 H22B 109.5 . .
S1 C22 H22C 109.5 . .
H22A C22 H22C 109.5 . .
H22B C22 H22C 109.5 . .
O7 C19 O8 124.7(4) . .
O7 C19 C18 121.9(4) . .
O8 C19 C18 113.4(4) . .
O10A S2A C23A 105.7(3) . .
O10A S2A C24A 102.6(3) . .
C23A S2A C24A 94.2(3) . .
S2A C23A H23A 109.5 . .
S2A C23A H23B 109.5 . .
H23A C23A H23B 109.5 . .
S2A C23A H23C 109.5 . .
H23A C23A H23C 109.5 . .
H23B C23A H23C 109.5 . .
S2A C24A H24A 109.5 . .
S2A C24A H24B 109.5 . .
H24A C24A H24B 109.5 . .
S2A C24A H24C 109.5 . .
H24A C24A H24C 109.5 . .
H24B C24A H24C 109.5 . .
O10B S2B C24B 133.3(11) . .
O10B S2B C23B 107.4(10) . .
C24B S2B C23B 84.9(12) . .
S2B C23B H23D 109.5 . .
S2B C23B H23E 109.5 . .
H23D C23B H23E 109.5 . .
S2B C23B H23F 109.5 . .
H23D C23B H23F 109.5 . .
H23E C23B H23F 109.5 . .
S2B C24B H24D 109.5 . .
S2B C24B H24E 109.5 . .
H24D C24B H24E 109.5 . .
S2B C24B H24F 109.5 . .
H24D C24B H24F 109.5 . .
H24E C24B H24F 109.5 . .

loop_
_geom_bond_atom_site_label_1
_geom_bond_atom_site_label_2
_geom_bond_distance
_geom_bond_site_symmetry_2
S1 O9 1.522(3) .
S1 C21 1.772(5) .
S1 C22 1.784(5) .
N1 C6 1.399(4) .
N1 C7 1.401(4) .
N1 C15 1.487(4) .
C9 C12 1.410(5) .
C9 C11 1.412(5) .
C9 C9 1.415(7) 2
N2 C13 1.402(4) .
N2 C14 1.402(5) .
N2 C18 1.486(4) .
C12 C10 1.379(5) .
C12 C14 1.477(5) .
C4 C1 1.376(5) .
C4 C2 1.411(5) .
C4 C6 1.487(5) .
C2 C5 1.408(5) .
C2 C2 1.414(7) 2_655
C11 C8 1.377(5) .
C11 C13 1.479(5) .
C5 C3 1.378(5) .
C5 C7 1.489(5) .
C7 O2 1.211(4) .
C1 C3 1.409(5) 2_655
C1 H1 0.9500 .
C13 O3 1.216(4) .
C3 C1 1.409(5) 2_655
C3 H3 0.9500 .
O1 C6 1.214(4) .
C8 C10 1.401(5) 2
C8 H8 0.9500 .
C18 C19 1.519(6) .
C18 C20 1.522(6) .
C18 H18 1.0000 .
C14 O4 1.212(4) .
C10 C8 1.401(5) 2
C10 H10 0.9500 .
O7 C19 1.231(5) .
O8 C19 1.299(5) .
O8 H8A 0.87(6) .
O6 C16 1.322(5) .
O6 H6 0.94(6) .
C15 C16 1.517(6) .
C15 C17 1.519(6) .
C15 H15 1.0000 .
C16 O5 1.210(5) .
C21 H21A 0.9800 .
C21 H21B 0.9800 .
C21 H21C 0.9800 .
C20 H20A 0.9800 .
C20 H20B 0.9800 .
C20 H20C 0.9800 .
C17 H17A 0.9800 .
C17 H17B 0.9800 .
C17 H17C 0.9800 .
C22 H22A 0.9800 .
C22 H22B 0.9800 .
C22 H22C 0.9800 .
S2A O10A 1.511(4) .
S2A C23A 1.790(7) .
S2A C24A 1.867(7) .
C23A H23A 0.9800 .
C23A H23B 0.9800 .
C23A H23C 0.9800 .
C24A H24A 0.9800 .
C24A H24B 0.9800 .
C24A H24C 0.9800 .
S2B O10B 1.499(15) .
S2B C24B 1.78(3) .
S2B C23B 1.81(3) .
C23B H23D 0.9800 .
C23B H23E 0.9800 .
C23B H23F 0.9800 .
C24B H24D 0.9800 .
C24B H24E 0.9800 .
C24B H24F 0.9800 .

loop_
_geom_torsion_atom_site_label_1
_geom_torsion_atom_site_label_2
_geom_torsion_atom_site_label_3
_geom_torsion_atom_site_label_4
_geom_torsion
_geom_torsion_site_symmetry_1
_geom_torsion_site_symmetry_4
C11 C9 C12 C10 -176.9(4) . .
C9 C9 C12 C10 3.7(5) 2 .
C11 C9 C12 C14 3.8(6) . .
C9 C9 C12 C14 -175.6(3) 2 .
C1 C4 C2 C5 -178.8(4) . .
C6 C4 C2 C5 3.1(6) . .
C1 C4 C2 C2 1.3(5) . 2_655
C6 C4 C2 C2 -176.8(3) . 2_655
C12 C9 C11 C8 -178.3(4) . .
C9 C9 C11 C8 1.2(5) 2 .
C12 C9 C11 C13 2.4(6) . .
C9 C9 C11 C13 -178.2(3) 2 .
C4 C2 C5 C3 179.0(4) . .
C2 C2 C5 C3 -1.1(5) 2_655 .
C4 C2 C5 C7 -1.0(6) . .
C2 C2 C5 C7 178.9(3) 2_655 .
C6 N1 C7 O2 173.7(4) . .
C15 N1 C7 O2 1.8(6) . .
C6 N1 C7 C5 -5.3(6) . .
C15 N1 C7 C5 -177.2(3) . .
C3 C5 C7 O2 2.8(6) . .
C2 C5 C7 O2 -177.2(4) . .
C3 C5 C7 N1 -178.2(4) . .
C2 C5 C7 N1 1.8(6) . .
C2 C4 C1 C3 -0.4(6) . 2_655
C6 C4 C1 C3 177.7(4) . 2_655
C14 N2 C13 O3 176.4(4) . .
C18 N2 C13 O3 3.0(7) . .
C14 N2 C13 C11 -2.9(6) . .
C18 N2 C13 C11 -176.2(4) . .
C8 C11 C13 O3 -1.6(7) . .
C9 C11 C13 O3 177.7(4) . .
C8 C11 C13 N2 177.7(4) . .
C9 C11 C13 N2 -3.0(6) . .
C2 C5 C3 C1 2.1(7) . 2_655
C7 C5 C3 C1 -177.9(4) . 2_655
C9 C11 C8 C10 1.7(7) . 2
C13 C11 C8 C10 -179.0(4) . 2
C13 N2 C18 C19 -139.6(4) . .
C14 N2 C18 C19 46.6(5) . .
C13 N2 C18 C20 92.4(4) . .
C14 N2 C18 C20 -81.4(4) . .
C7 N1 C6 O1 -172.5(4) . .
C15 N1 C6 O1 -0.7(6) . .
C7 N1 C6 C4 7.4(6) . .
C15 N1 C6 C4 179.2(3) . .
C1 C4 C6 O1 -4.3(6) . .
C2 C4 C6 O1 173.8(4) . .
C1 C4 C6 N1 175.9(4) . .
C2 C4 C6 N1 -6.0(6) . .
C13 N2 C14 O4 -171.9(4) . .
C18 N2 C14 O4 1.5(6) . .
C13 N2 C14 C12 9.0(6) . .
C18 N2 C14 C12 -177.7(4) . .
C10 C12 C14 O4 -7.7(7) . .
C9 C12 C14 O4 171.6(4) . .
C10 C12 C14 N2 171.4(4) . .
C9 C12 C14 N2 -9.3(6) . .
C9 C12 C10 C8 -0.9(6) . 2
C14 C12 C10 C8 178.4(4) . 2
C6 N1 C15 C16 48.4(5) . .
C7 N1 C15 C16 -139.0(4) . .
C6 N1 C15 C17 -79.1(4) . .
C7 N1 C15 C17 93.5(4) . .
N1 C15 C16 O5 -146.8(4) . .
C17 C15 C16 O5 -20.2(5) . .
N1 C15 C16 O6 39.7(4) . .
C17 C15 C16 O6 166.4(3) . .
N2 C18 C19 O7 -139.4(4) . .
C20 C18 C19 O7 -13.3(5) . .
N2 C18 C19 O8 44.2(5) . .
C20 C18 C19 O8 170.3(3) . .
